data_1517460
loop_
_publ_author_name
'Kiyokawa, Kensuke'
'Yahata, Shunsuke'
'Kojima, Takumi'
'Minakata, Satoshi'

_publ_section_title
;
 Hypervalent Iodine(III)-Mediated Oxidative Decarboxylation of
 \b,\g-Unsaturated Carboxylic Acids.
;
_journal_issue 17
_journal_name_full 'Organic letters'
_journal_page_first 4646
_journal_paper_doi 10.1021/ol5022433
_journal_volume 16
_journal_year 2014
_chemical_formula_moiety 'C25 H25 N O6 S2'
_chemical_formula_sum 'C25 H25 N O6 S2'
_chemical_formula_weight 499.60
_space_group_IT_number 2
_symmetry_cell_setting triclinic
_symmetry_Int_Tables_number 2
_symmetry_space_group_name_Hall '-P 1'
_symmetry_space_group_name_H-M 'P -1'
_atom_sites_solution_hydrogens geom
_atom_sites_solution_primary direct
_atom_sites_solution_secondary difmap
_cell_angle_alpha 86.1670(9)
_cell_angle_beta 87.9430(8)
_cell_angle_gamma 74.8070(8)
_cell_formula_units_Z 2
_cell_length_a 9.47446(17)
_cell_length_b 10.43989(19)
_cell_length_c 12.5041(3)
_cell_measurement_reflns_used 15572
_cell_measurement_temperature 123
_cell_measurement_theta_max 59.99
_cell_measurement_theta_min 3.54
_cell_volume 1190.69(4)
_computing_cell_refinement 'RAPID AUTO'
_computing_data_collection 'RAPID AUTO (Rigaku, ????)'
_computing_data_reduction 'RAPID AUTO'
_computing_molecular_graphics 'CrystalStructure 4.0'
_computing_publication_material 'CrystalStructure 4.0 (Rigaku, 2010)'
_computing_structure_refinement 'SHELXL97 (Sheldrick, 2008)'
_computing_structure_solution 'SIR92 (Altomare, et al., 1994)'
_diffrn_ambient_temperature 123
_diffrn_detector_area_resol_mean 10.000
_diffrn_measured_fraction_theta_full 0.992
_diffrn_measured_fraction_theta_max 0.992
_diffrn_measurement_device_type 'Rigaku R-AXIS RAPID'
_diffrn_measurement_method \w
_diffrn_radiation_type 'Cu K\a'
_diffrn_radiation_wavelength 1.54187
_diffrn_reflns_av_R_equivalents 0.0395
_diffrn_reflns_limit_h_max 10
_diffrn_reflns_limit_h_min -10
_diffrn_reflns_limit_k_max 11
_diffrn_reflns_limit_k_min -11
_diffrn_reflns_limit_l_max 14
_diffrn_reflns_limit_l_min -14
_diffrn_reflns_number 19274
_diffrn_reflns_theta_full 60.02
_diffrn_reflns_theta_max 60.02
_diffrn_standards_number 0
_exptl_absorpt_coefficient_mu 2.386
_exptl_absorpt_correction_T_max 0.888
_exptl_absorpt_correction_T_min 0.800
_exptl_absorpt_correction_type multi-scan
_exptl_absorpt_process_details 'ABSCOR (Rigaku, 1995)'
_exptl_crystal_colour colorless
_exptl_crystal_density_diffrn 1.393
_exptl_crystal_density_method 'not measured'
_exptl_crystal_description prism
_exptl_crystal_F_000 524.00
_exptl_crystal_size_max 0.100
_exptl_crystal_size_mid 0.050
_exptl_crystal_size_min 0.050
_refine_diff_density_max 0.410
_refine_diff_density_min -0.470
_refine_ls_extinction_method none
_refine_ls_goodness_of_fit_ref 1.106
_refine_ls_hydrogen_treatment refxyz
_refine_ls_number_parameters 403
_refine_ls_number_reflns 3506
_refine_ls_number_restraints 0
_refine_ls_R_factor_gt 0.0411
_refine_ls_shift/su_max 0.000
_refine_ls_structure_factor_coef Fsqd
_refine_ls_weighting_details 'w = 1/[\s^2^(Fo^2^)+(0.0652P)^2^+0.4036P] where P=(Fo^2^+2Fc^2^)/3'
_refine_ls_weighting_scheme calc
_refine_ls_wR_factor_ref 0.1246
_reflns_number_gt 2699
_reflns_number_total 3506
_reflns_threshold_expression F^2^>2.0\s(F^2^)
_cod_data_source_file ol5022433_si_002.cif
_cod_data_source_block 120
_cod_depositor_comments 'Adding full bibliography for 1517460.cif.'
_cod_database_code 1517460

loop_
_symmetry_equiv_pos_site_id
_symmetry_equiv_pos_as_xyz
1 +X,+Y,+Z
2 -X,-Y,-Z

loop_
_atom_site_label
_atom_site_type_symbol
_atom_site_fract_x
_atom_site_fract_y
_atom_site_fract_z
_atom_site_U_iso_or_equiv
_atom_site_adp_type
_atom_site_occupancy
_atom_site_symmetry_multiplicity
_atom_site_calc_flag
S1 S 0.73848(8) 0.27835(8) 0.18772(6) 0.0314(3) Uani 1.0 2 d
S2 S 0.64981(8) 0.05336(8) 0.29758(6) 0.0330(3) Uani 1.0 2 d
O1 O 0.9412(3) 0.3743(2) 0.47525(17) 0.0363(6) Uani 1.0 2 d
O2 O 1.1600(3) 0.4011(3) 0.42277(18) 0.0436(6) Uani 1.0 2 d
O3 O 0.6370(3) 0.2531(2) 0.11585(16) 0.0375(6) Uani 1.0 2 d
O4 O 0.8803(2) 0.2854(2) 0.14942(16) 0.0348(6) Uani 1.0 2 d
O5 O 0.5012(2) 0.1308(2) 0.30042(17) 0.0400(6) Uani 1.0 2 d
O6 O 0.7048(3) -0.0340(2) 0.38909(16) 0.0391(6) Uani 1.0 2 d
N1 N 0.7651(3) 0.1523(3) 0.28206(18) 0.0274(6) Uani 1.0 2 d
C1 C 0.8547(4) 0.1654(4) 0.3754(3) 0.0277(8) Uani 1.0 2 d
C2 C 1.0172(4) 0.1324(3) 0.3502(3) 0.0289(8) Uani 1.0 2 d
C3 C 1.1046(4) 0.2064(3) 0.3744(3) 0.0307(8) Uani 1.0 2 d
C4 C 1.0590(4) 0.3339(3) 0.4280(3) 0.0308(8) Uani 1.0 2 d
C5 C 1.0780(3) 0.0055(3) 0.2968(3) 0.0275(8) Uani 1.0 2 d
C6 C 1.0580(4) -0.1134(4) 0.3418(3) 0.0378(9) Uani 1.0 2 d
C7 C 1.1117(4) -0.2309(4) 0.2912(3) 0.0440(10) Uani 1.0 2 d
C8 C 1.1856(4) -0.2321(4) 0.1924(3) 0.0395(9) Uani 1.0 2 d
C9 C 1.2030(4) -0.1128(4) 0.1471(3) 0.0342(8) Uani 1.0 2 d
C10 C 1.1537(4) 0.0037(4) 0.1996(3) 0.0331(8) Uani 1.0 2 d
C11 C 1.2383(6) -0.3600(5) 0.1356(4) 0.0549(12) Uani 1.0 2 d
C12 C 0.6605(3) 0.4223(3) 0.2569(3) 0.0316(8) Uani 1.0 2 d
C13 C 0.7368(4) 0.5185(4) 0.2629(3) 0.0368(9) Uani 1.0 2 d
C14 C 0.6750(4) 0.6306(4) 0.3188(3) 0.0368(9) Uani 1.0 2 d
C15 C 0.5379(4) 0.6469(3) 0.3694(3) 0.0329(8) Uani 1.0 2 d
C16 C 0.4646(4) 0.5479(4) 0.3634(3) 0.0409(9) Uani 1.0 2 d
C17 C 0.5234(4) 0.4364(4) 0.3074(3) 0.0379(9) Uani 1.0 2 d
C18 C 0.4705(5) 0.7685(5) 0.4310(4) 0.0484(11) Uani 1.0 2 d
C19 C 0.6796(3) -0.0383(3) 0.1822(3) 0.0303(8) Uani 1.0 2 d
C20 C 0.5618(4) -0.0786(4) 0.1469(3) 0.0417(9) Uani 1.0 2 d
C21 C 0.5855(4) -0.1656(4) 0.0658(3) 0.0409(9) Uani 1.0 2 d
C22 C 0.7211(4) -0.2149(4) 0.0205(3) 0.0337(8) Uani 1.0 2 d
C23 C 0.8367(4) -0.1706(4) 0.0559(3) 0.0394(9) Uani 1.0 2 d
C24 C 0.8164(4) -0.0841(4) 0.1367(3) 0.0404(9) Uani 1.0 2 d
C25 C 0.7446(5) -0.3138(5) -0.0651(4) 0.0480(11) Uani 1.0 2 d
H1 H 0.837(3) 0.104(3) 0.433(3) 0.029(9) Uiso 1.0 2 d
H2 H 0.824(3) 0.255(3) 0.406(3) 0.028(8) Uiso 1.0 2 d
H3 H 1.221(4) 0.179(4) 0.365(3) 0.049(10) Uiso 1.0 2 d
H4 H 1.1428 0.4814 0.4554 0.0281 Uiso 1.0 2 d
H5 H 1.001(4) -0.123(4) 0.406(3) 0.062(12) Uiso 1.0 2 d
H6 H 1.091(4) -0.318(4) 0.323(3) 0.050(11) Uiso 1.0 2 d
H7 H 1.244(4) -0.106(4) 0.078(3) 0.054(11) Uiso 1.0 2 d
H8 H 1.169(3) 0.084(3) 0.169(2) 0.016(8) Uiso 1.0 2 d
H9 H 1.226(5) -0.436(5) 0.180(4) 0.085(16) Uiso 1.0 2 d
H10 H 1.184(5) -0.359(4) 0.073(4) 0.079(14) Uiso 1.0 2 d
H11 H 1.344(6) -0.378(5) 0.113(4) 0.089(16) Uiso 1.0 2 d
H12 H 0.837(3) 0.507(3) 0.227(2) 0.023(8) Uiso 1.0 2 d
H13 H 0.723(4) 0.694(4) 0.324(3) 0.031(9) Uiso 1.0 2 d
H14 H 0.364(4) 0.558(4) 0.397(3) 0.048(10) Uiso 1.0 2 d
H15 H 0.479(4) 0.371(4) 0.297(3) 0.041(10) Uiso 1.0 2 d
H16 H 0.549(5) 0.806(5) 0.457(4) 0.088(15) Uiso 1.0 2 d
H17 H 0.412(4) 0.753(4) 0.493(3) 0.061(12) Uiso 1.0 2 d
H18 H 0.400(6) 0.833(6) 0.387(5) 0.12(3) Uiso 1.0 2 d
H19 H 0.470(5) -0.044(4) 0.182(3) 0.076(13) Uiso 1.0 2 d
H20 H 0.496(4) -0.195(4) 0.042(3) 0.048(10) Uiso 1.0 2 d
H21 H 0.930(5) -0.201(4) 0.027(3) 0.069(12) Uiso 1.0 2 d
H22 H 0.895(3) -0.055(3) 0.159(3) 0.025(8) Uiso 1.0 2 d
H23 H 0.838(4) -0.345(4) -0.092(3) 0.052(11) Uiso 1.0 2 d
H24 H 0.716(6) -0.390(6) -0.040(5) 0.13(3) Uiso 1.0 2 d
H25 H 0.685(6) -0.283(6) -0.122(5) 0.12(2) Uiso 1.0 2 d

loop_
_atom_site_aniso_label
_atom_site_aniso_U_11
_atom_site_aniso_U_22
_atom_site_aniso_U_33
_atom_site_aniso_U_12
_atom_site_aniso_U_13
_atom_site_aniso_U_23
S1 0.0323(5) 0.0314(5) 0.0300(5) -0.0052(4) -0.0027(4) -0.0091(4)
S2 0.0327(5) 0.0343(6) 0.0361(5) -0.0132(4) 0.0016(4) -0.0146(4)
O1 0.0386(13) 0.0333(14) 0.0423(13) -0.0160(11) 0.0056(11) -0.0177(11)
O2 0.0411(13) 0.0425(15) 0.0552(15) -0.0218(12) 0.0078(11) -0.0210(12)
O3 0.0395(13) 0.0381(14) 0.0343(13) -0.0063(11) -0.0110(10) -0.0087(11)
O4 0.0321(12) 0.0358(14) 0.0363(12) -0.0079(10) 0.0050(10) -0.0073(11)
O5 0.0296(12) 0.0401(15) 0.0540(15) -0.0117(11) 0.0036(10) -0.0223(12)
O6 0.0525(14) 0.0372(14) 0.0320(13) -0.0186(12) -0.0025(11) -0.0057(11)
N1 0.0319(14) 0.0266(15) 0.0267(14) -0.0118(12) -0.0043(11) -0.0050(12)
C1 0.0333(18) 0.027(2) 0.0253(18) -0.0100(16) -0.0036(14) -0.0097(16)
C2 0.0367(17) 0.0258(19) 0.0228(16) -0.0043(15) -0.0042(13) -0.0042(14)
C3 0.0314(18) 0.032(2) 0.0306(18) -0.0087(15) -0.0037(14) -0.0084(15)
C4 0.0351(18) 0.031(2) 0.0294(17) -0.0132(16) -0.0045(14) -0.0079(15)
C5 0.0285(16) 0.0260(19) 0.0297(17) -0.0074(14) -0.0083(13) -0.0071(15)
C6 0.049(2) 0.033(3) 0.0297(19) -0.0060(17) -0.0027(16) -0.0047(17)
C7 0.068(3) 0.026(3) 0.034(2) -0.0030(19) -0.0077(18) -0.0057(17)
C8 0.043(2) 0.035(3) 0.0345(19) 0.0041(17) -0.0093(15) -0.0114(17)
C9 0.0332(18) 0.033(3) 0.036(2) -0.0061(16) -0.0013(15) -0.0123(17)
C10 0.0308(18) 0.028(2) 0.041(2) -0.0068(16) 0.0014(15) -0.0081(17)
C11 0.084(4) 0.035(3) 0.040(3) -0.001(3) -0.007(3) -0.016(2)
C12 0.0314(17) 0.031(2) 0.0331(18) -0.0069(15) -0.0052(14) -0.0096(16)
C13 0.0355(19) 0.035(3) 0.038(2) -0.0047(16) -0.0002(15) -0.0074(17)
C14 0.040(2) 0.026(2) 0.046(2) -0.0102(17) -0.0015(16) -0.0039(17)
C15 0.0353(18) 0.028(2) 0.0367(19) -0.0090(15) 0.0011(14) -0.0056(16)
C16 0.034(2) 0.037(3) 0.049(3) -0.0056(17) 0.0079(16) -0.0114(18)
C17 0.0321(19) 0.034(3) 0.051(3) -0.0118(17) -0.0029(16) -0.0125(18)
C18 0.056(3) 0.039(3) 0.055(3) -0.018(3) 0.015(3) -0.022(3)
C19 0.0309(17) 0.0288(19) 0.0328(18) -0.0084(14) -0.0041(14) -0.0098(15)
C20 0.0320(19) 0.046(3) 0.050(3) -0.0104(17) -0.0017(16) -0.0188(19)
C21 0.0357(19) 0.043(3) 0.050(3) -0.0151(17) -0.0053(16) -0.0238(19)
C22 0.0419(19) 0.030(2) 0.0316(18) -0.0110(16) -0.0066(15) -0.0086(15)
C23 0.0311(19) 0.049(3) 0.040(2) -0.0093(17) -0.0008(16) -0.0195(18)
C24 0.0299(19) 0.054(3) 0.041(2) -0.0113(17) -0.0049(15) -0.0199(18)
C25 0.050(3) 0.045(3) 0.054(3) -0.016(3) 0.001(2) -0.030(3)

loop_
_atom_type_symbol
_atom_type_description
_atom_type_scat_dispersion_real
_atom_type_scat_dispersion_imag
_atom_type_scat_source
C C 0.0181 0.0091
;
International Tables for Crystallography
(1992, Vol. C, Tables 4.2.6.8 and 6.1.1.4)
;
H H 0.0000 0.0000
;
International Tables for Crystallography
(1992, Vol. C, Table 6.1.1.4)
;
N N 0.0311 0.0180
;
International Tables for Crystallography
(1992, Vol. C, Tables 4.2.6.8 and 6.1.1.4)
;
O O 0.0492 0.0322
;
International Tables for Crystallography
(1992, Vol. C, Tables 4.2.6.8 and 6.1.1.4)
;
S S 0.3331 0.5567
;
International Tables for Crystallography
(1992, Vol. C, Tables 4.2.6.8 and 6.1.1.4)
;

loop_
_geom_angle_atom_site_label_1
_geom_angle_atom_site_label_2
_geom_angle_atom_site_label_3
_geom_angle
_geom_angle_publ_flag
O3 S1 O4 119.93(13) yes
O3 S1 N1 105.32(14) yes
O3 S1 C12 111.07(13) yes
O4 S1 N1 106.47(12) yes
O4 S1 C12 107.87(15) yes
N1 S1 C12 105.08(13) yes
O5 S2 O6 118.52(13) yes
O5 S2 N1 110.81(13) yes
O5 S2 C19 108.97(14) yes
O6 S2 N1 103.92(14) yes
O6 S2 C19 109.16(14) yes
N1 S2 C19 104.52(14) yes
S1 N1 S2 121.40(15) yes
S1 N1 C1 115.4(3) yes
S2 N1 C1 119.0(2) yes
N1 C1 C2 113.3(3) yes
C1 C2 C3 124.5(3) yes
C1 C2 C5 115.3(3) yes
C3 C2 C5 120.2(3) yes
C2 C3 C4 125.8(3) yes
O1 C4 O2 122.0(3) yes
O1 C4 C3 124.6(4) yes
O2 C4 C3 113.4(3) yes
C2 C5 C6 120.9(3) yes
C2 C5 C10 120.9(3) yes
C6 C5 C10 118.2(3) yes
C5 C6 C7 121.0(4) yes
C6 C7 C8 120.8(4) yes
C7 C8 C9 117.9(4) yes
C7 C8 C11 120.4(4) yes
C9 C8 C11 121.6(4) yes
C8 C9 C10 121.2(4) yes
C5 C10 C9 120.9(4) yes
S1 C12 C13 119.8(3) yes
S1 C12 C17 119.2(3) yes
C13 C12 C17 121.0(3) yes
C12 C13 C14 119.2(3) yes
C13 C14 C15 120.7(4) yes
C14 C15 C16 118.9(3) yes
C14 C15 C18 120.9(4) yes
C16 C15 C18 120.3(4) yes
C15 C16 C17 121.4(3) yes
C12 C17 C16 118.8(4) yes
S2 C19 C20 116.7(3) yes
S2 C19 C24 122.4(3) yes
C20 C19 C24 120.4(3) yes
C19 C20 C21 118.5(3) yes
C20 C21 C22 122.3(4) yes
C21 C22 C23 118.0(3) yes
C21 C22 C25 121.1(4) yes
C23 C22 C25 120.9(3) yes
C22 C23 C24 120.9(3) yes
C19 C24 C23 119.9(4) yes
C4 O2 H4 120.0(3) no
N1 C1 H1 108(2) no
N1 C1 H2 113.7(16) no
C2 C1 H1 108.4(16) no
C2 C1 H2 108.6(17) no
H1 C1 H2 105(3) no
C2 C3 H3 125.5(19) no
C4 C3 H3 108.5(19) no
C5 C6 H5 125(3) no
C7 C6 H5 114(3) no
C6 C7 H6 120.5(18) no
C8 C7 H6 118.6(19) no
C8 C9 H7 122(3) no
C10 C9 H7 117(3) no
C5 C10 H8 118.3(16) no
C9 C10 H8 120.8(16) no
C8 C11 H9 112(3) no
C8 C11 H10 112(3) no
C8 C11 H11 113(3) no
H9 C11 H10 105(4) no
H9 C11 H11 108(4) no
H10 C11 H11 107(4) no
C12 C13 H12 120.6(17) no
C14 C13 H12 120.1(17) no
C13 C14 H13 120.5(18) no
C15 C14 H13 118.7(18) no
C15 C16 H14 121(2) no
C17 C16 H14 118(2) no
C12 C17 H15 115.1(19) no
C16 C17 H15 126.0(19) no
C15 C18 H16 110(3) no
C15 C18 H17 115(3) no
C15 C18 H18 110(4) no
H16 C18 H17 107(4) no
H16 C18 H18 112(5) no
H17 C18 H18 103(4) no
C19 C20 H19 116(3) no
C21 C20 H19 125(3) no
C20 C21 H20 116.4(17) no
C22 C21 H20 121.3(17) no
C22 C23 H21 121(3) no
C24 C23 H21 118(3) no
C19 C24 H22 120.4(16) no
C23 C24 H22 119.7(16) no
C22 C25 H23 117(3) no
C22 C25 H24 111(4) no
C22 C25 H25 112(4) no
H23 C25 H24 105(4) no
H23 C25 H25 108(4) no
H24 C25 H25 102(5) no

loop_
_geom_bond_atom_site_label_1
_geom_bond_atom_site_label_2
_geom_bond_distance
_geom_bond_publ_flag
S1 O3 1.424(3) yes
S1 O4 1.428(3) yes
S1 N1 1.681(3) yes
S1 C12 1.760(4) yes
S2 O5 1.429(2) yes
S2 O6 1.438(2) yes
S2 N1 1.687(3) yes
S2 C19 1.758(4) yes
O1 C4 1.230(4) yes
O2 C4 1.324(5) yes
N1 C1 1.501(4) yes
C1 C2 1.514(5) yes
C2 C3 1.326(5) yes
C2 C5 1.491(5) yes
C3 C4 1.485(5) yes
C5 C6 1.384(5) yes
C5 C10 1.388(5) yes
C6 C7 1.385(5) yes
C7 C8 1.397(5) yes
C8 C9 1.380(5) yes
C8 C11 1.513(6) yes
C9 C10 1.384(5) yes
C12 C13 1.390(6) yes
C12 C17 1.401(5) yes
C13 C14 1.386(5) yes
C14 C15 1.399(5) yes
C15 C16 1.395(6) yes
C15 C18 1.511(6) yes
C16 C17 1.376(5) yes
C19 C20 1.386(6) yes
C19 C24 1.375(5) yes
C20 C21 1.380(5) yes
C21 C22 1.370(5) yes
C22 C23 1.391(6) yes
C22 C25 1.508(6) yes
C23 C24 1.375(5) yes
O2 H4 0.930(3) no
C1 H1 0.98(3) no
C1 H2 1.00(3) no
C3 H3 1.07(4) no
C6 H5 0.97(4) no
C7 H6 1.03(4) no
C9 H7 0.94(4) no
C10 H8 0.94(3) no
C11 H9 0.96(5) no
C11 H10 0.95(5) no
C11 H11 1.00(5) no
C13 H12 1.02(3) no
C14 H13 0.90(4) no
C16 H14 1.01(4) no
C17 H15 0.91(4) no
C18 H16 1.00(5) no
C18 H17 0.96(4) no
C18 H18 0.97(5) no
C20 H19 0.96(4) no
C21 H20 1.03(4) no
C23 H21 0.93(4) no
C24 H22 0.94(4) no
C25 H23 0.92(4) no
C25 H24 0.94(7) no
C25 H25 0.92(6) no

loop_
_geom_contact_atom_site_label_1
_geom_contact_atom_site_label_2
_geom_contact_distance
_geom_contact_publ_flag
_geom_contact_site_symmetry_2
S1 O5 3.273(3) no .
S1 C2 3.360(3) no .
S1 C19 3.499(4) no .
S2 O3 2.963(3) no .
O1 C1 2.892(5) no .
O1 C2 2.972(4) no .
O1 C13 3.373(4) no .
O2 C2 3.597(5) no .
O3 O5 2.978(3) no .
O3 C17 3.148(4) no .
O3 C19 3.025(4) no .
O3 C24 3.482(4) no .
O4 C1 3.041(4) no .
O4 C2 3.025(4) no .
O4 C3 3.509(4) no .
O4 C5 3.479(4) no .
O4 C10 3.410(4) no .
O4 C13 2.894(4) no .
O5 C17 3.259(5) no .
O5 C20 2.935(5) no .
O6 C1 2.804(5) no .
O6 C6 3.272(4) no .
O6 C20 3.469(5) no .
O6 C24 3.323(4) no .
N1 C5 2.965(4) no .
N1 C6 3.434(4) no .
N1 C17 3.265(4) no .
N1 C24 3.088(5) no .
C1 C4 3.051(6) no .
C1 C6 3.086(5) no .
C1 C12 3.138(4) no .
C3 C6 3.532(6) no .
C3 C10 3.083(5) no .
C5 C8 2.812(5) no .
C5 C24 3.584(5) no .
C6 C9 2.753(5) no .
C6 C24 3.445(5) no .
C7 C10 2.752(6) no .
C7 C24 3.414(5) no .
C8 C24 3.508(5) no .
C12 C15 2.779(5) no .
C13 C16 2.780(5) no .
C14 C17 2.788(6) no .
C19 C22 2.775(5) no .
C20 C23 2.761(5) no .
C21 C24 2.741(6) no .
O1 O1 3.212(4) no 2_766
O1 O2 2.680(3) no 2_766
O1 C4 3.352(4) no 2_766
O1 C6 3.436(4) no 2_756
O1 C7 3.274(4) no 2_756
O2 O1 2.680(3) no 2_766
O2 C4 3.584(4) no 2_766
O2 C14 3.598(5) no 2_766
O3 C11 3.532(6) no 2_755
O3 C21 3.474(5) no 2_655
O3 C25 3.576(5) no 2_655
O6 C18 3.409(6) no 1_545
C4 O1 3.352(4) no 2_766
C4 O2 3.584(4) no 2_766
C6 O1 3.436(4) no 2_756
C7 O1 3.274(4) no 2_756
C9 C20 3.511(5) no 1_655
C10 C23 3.544(5) no 2_755
C11 O3 3.532(6) no 2_755
C11 C16 3.554(6) no 1_645
C11 C25 3.536(7) no 2_745
C14 O2 3.598(5) no 2_766
C14 C20 3.545(5) no 1_565
C16 C11 3.554(6) no 1_465
C16 C16 3.532(5) no 2_666
C18 O6 3.409(6) no 1_565
C20 C9 3.511(5) no 1_455
C20 C14 3.545(5) no 1_545
C21 O3 3.474(5) no 2_655
C23 C10 3.544(5) no 2_755
C25 O3 3.576(5) no 2_655
C25 C11 3.536(7) no 2_745
S1 H1 3.49(3) no .
S1 H2 2.85(3) no .
S1 H12 2.86(3) no .
S1 H15 2.74(3) no .
S1 H22 3.44(3) no .
S2 H1 2.67(4) no .
S2 H2 3.37(4) no .
S2 H15 3.28(3) no .
S2 H19 2.70(5) no .
S2 H22 2.88(3) no .
O1 H1 3.30(4) no .
O1 H2 2.11(4) no .
O1 H3 3.22(3) no .
O1 H4 2.451(3) no .
O1 H12 3.39(3) no .
O2 H3 2.39(4) no .
O3 H15 2.83(3) no .
O3 H22 3.51(3) no .
O4 H2 3.24(3) no .
O4 H8 2.98(3) no .
O4 H12 2.50(3) no .
O4 H22 3.51(3) no .
O5 H1 3.58(3) no .
O5 H15 2.46(4) no .
O5 H19 2.50(5) no .
O6 H1 2.25(4) no .
O6 H2 3.51(4) no .
O6 H5 2.73(4) no .
O6 H19 3.50(5) no .
O6 H22 3.33(3) no .
N1 H5 3.46(4) no .
N1 H15 3.06(3) no .
N1 H22 2.73(3) no .
C1 H3 3.51(4) no .
C1 H5 2.97(4) no .
C2 H5 2.75(4) no .
C2 H8 2.64(3) no .
C2 H22 3.59(3) no .
C3 H1 3.05(4) no .
C3 H2 2.59(3) no .
C3 H4 3.219(4) no .
C3 H8 2.91(3) no .
C4 H1 3.58(4) no .
C4 H2 2.59(4) no .
C4 H12 3.43(3) no .
C5 H1 2.81(3) no .
C5 H2 3.38(3) no .
C5 H3 2.73(4) no .
C5 H6 3.34(4) no .
C5 H7 3.24(4) no .
C5 H22 2.70(3) no .
C6 H1 2.92(3) no .
C6 H8 3.22(3) no .
C6 H22 2.75(3) no .
C7 H7 3.24(4) no .
C7 H9 2.60(5) no .
C7 H10 3.09(5) no .
C7 H11 3.24(5) no .
C7 H22 2.86(3) no .
C8 H5 3.25(4) no .
C8 H8 3.26(3) no .
C8 H21 3.18(4) no .
C8 H22 2.91(3) no .
C9 H6 3.31(4) no .
C9 H9 3.32(5) no .
C9 H10 2.84(5) no .
C9 H11 2.80(5) no .
C9 H21 3.39(5) no .
C9 H22 2.82(3) no .
C10 H3 3.05(4) no .
C10 H5 3.29(4) no .
C10 H22 2.75(4) no .
C11 H6 2.69(4) no .
C11 H7 2.71(4) no .
C11 H21 3.25(4) no .
C12 H2 2.70(3) no .
C12 H13 3.21(4) no .
C12 H14 3.29(3) no .
C13 H2 3.11(3) no .
C13 H15 3.21(4) no .
C14 H14 3.33(4) no .
C14 H16 2.63(5) no .
C14 H17 3.30(4) no .
C14 H18 3.02(5) no .
C15 H12 3.34(3) no .
C15 H15 3.27(4) no .
C16 H13 3.21(4) no .
C16 H16 3.30(5) no .
C16 H17 2.70(4) no .
C16 H18 2.91(6) no .
C17 H2 3.22(3) no .
C17 H12 3.35(3) no .
C18 H13 2.66(3) no .
C18 H14 2.71(4) no .
C19 H20 3.29(4) no .
C19 H21 3.21(4) no .
C20 H22 3.24(3) no .
C21 H21 3.21(4) no .
C21 H23 3.30(4) no .
C21 H24 2.75(6) no .
C21 H25 2.75(6) no .
C22 H19 3.30(4) no .
C22 H22 3.25(4) no .
C23 H10 3.37(4) no .
C23 H20 3.32(4) no .
C23 H23 2.67(4) no .
C23 H24 3.14(7) no .
C23 H25 3.15(6) no .
C24 H19 3.24(4) no .
C25 H20 2.72(3) no .
C25 H21 2.68(5) no .
H1 H5 2.50(5) no .
H2 H12 3.36(4) no .
H2 H15 3.47(4) no .
H3 H4 3.31(4) no .
H3 H8 2.81(5) no .
H5 H6 2.30(5) no .
H5 H22 3.26(5) no .
H6 H9 2.38(6) no .
H6 H10 3.24(6) no .
H6 H11 3.47(6) no .
H6 H22 3.47(4) no .
H7 H8 2.30(5) no .
H7 H10 2.85(6) no .
H7 H11 2.76(6) no .
H7 H21 3.46(6) no .
H7 H22 3.34(5) no .
H8 H22 3.29(5) no .
H10 H21 2.59(5) no .
H12 H13 2.36(4) no .
H13 H16 2.43(5) no .
H13 H17 3.50(5) no .
H13 H18 3.12(6) no .
H14 H15 2.38(5) no .
H14 H17 2.58(6) no .
H14 H18 2.97(7) no .
H19 H20 2.40(6) no .
H20 H24 2.74(6) no .
H20 H25 2.72(6) no .
H21 H22 2.28(5) no .
H21 H23 2.50(6) no .
H21 H24 3.34(8) no .
H21 H25 3.35(8) no .
S1 H10 3.42(5) no 2_755
S2 H16 3.46(5) no 1_545
S2 H17 3.36(4) no 2_666
O1 H4 1.776(2) no 2_766
O1 H5 2.86(4) no 2_756
O1 H6 2.58(4) no 2_756
O1 H14 3.19(4) no 2_666
O2 H4 3.186(2) no 2_766
O2 H6 3.03(4) no 1_565
O2 H9 3.50(5) no 1_565
O2 H13 3.40(3) no 2_766
O2 H14 2.84(4) no 1_655
O2 H15 3.31(4) no 1_655
O2 H16 3.36(4) no 2_766
O3 H7 2.98(4) no 2_755
O3 H10 3.17(5) no 2_755
O3 H11 3.08(5) no 2_755
O3 H20 2.57(4) no 2_655
O3 H24 3.42(6) no 2_655
O3 H25 2.98(6) no 2_655
O4 H10 2.88(5) no 2_755
O4 H21 2.83(4) no 2_755
O4 H23 2.95(4) no 2_755
O5 H3 2.67(4) no 1_455
O5 H16 3.14(5) no 2_666
O5 H17 3.15(4) no 2_666
O5 H18 3.58(6) no 1_545
O5 H25 2.99(5) no 2_655
O6 H3 3.35(3) no 2_756
O6 H13 2.97(4) no 1_545
O6 H16 2.59(5) no 1_545
O6 H16 3.52(4) no 2_666
O6 H17 3.28(4) no 2_666
O6 H18 3.52(7) no 1_545
O6 H18 3.57(6) no 2_666
N1 H17 3.30(4) no 2_666
C1 H5 3.05(4) no 2_756
C1 H17 2.93(4) no 2_666
C2 H1 3.59(3) no 2_756
C2 H5 3.04(4) no 2_756
C3 H5 3.04(4) no 2_756
C4 H4 2.783(3) no 2_766
C4 H5 3.07(4) no 2_756
C4 H6 3.39(4) no 2_756
C5 H1 3.54(3) no 2_756
C5 H18 3.31(5) no 1_645
C6 H1 3.03(3) no 2_756
C6 H2 3.48(3) no 2_756
C6 H18 3.21(6) no 1_645
C7 H4 3.475(4) no 1_545
C7 H14 3.06(3) no 1_645
C7 H18 3.26(6) no 1_645
C8 H14 3.44(3) no 1_645
C8 H18 3.43(6) no 1_645
C8 H20 3.52(4) no 1_655
C9 H18 3.52(6) no 1_645
C9 H19 2.86(5) no 1_655
C9 H20 2.96(3) no 1_655
C10 H18 3.43(6) no 1_645
C10 H19 2.91(4) no 1_655
C10 H21 3.38(4) no 2_755
C11 H14 3.49(4) no 1_645
C11 H20 3.47(4) no 1_655
C11 H23 3.43(4) no 2_745
C11 H24 2.87(6) no 2_745
C14 H4 3.342(4) no 2_766
C15 H14 3.51(3) no 2_666
C16 H4 3.443(4) no 1_455
C16 H6 3.49(3) no 1_465
C16 H9 3.25(5) no 1_465
C16 H11 3.34(5) no 1_465
C16 H14 3.44(4) no 2_666
C16 H17 3.46(4) no 2_666
C17 H9 3.22(5) no 1_465
C17 H11 3.24(5) no 1_465
C17 H17 3.06(4) no 2_666
C18 H1 3.33(3) no 2_666
C18 H2 3.45(3) no 2_666
C18 H19 3.56(4) no 1_565
C19 H13 3.15(3) no 1_545
C20 H7 3.25(4) no 1_455
C20 H13 3.24(3) no 1_545
C20 H18 3.50(6) no 1_545
C20 H20 3.52(3) no 2_655
C21 H7 3.13(4) no 1_455
C21 H11 3.59(6) no 1_455
C21 H13 3.59(3) no 1_545
C22 H7 3.59(4) no 2_755
C22 H8 2.95(3) no 2_755
C23 H7 3.17(4) no 2_755
C23 H8 2.90(3) no 2_755
C24 H7 3.21(4) no 2_755
C24 H13 3.44(4) no 1_545
C25 H8 2.94(3) no 2_755
C25 H9 3.01(5) no 2_745
C25 H10 3.31(4) no 2_745
H1 C2 3.59(3) no 2_756
H1 C5 3.54(3) no 2_756
H1 C6 3.03(3) no 2_756
H1 C18 3.33(3) no 2_666
H1 H5 2.61(5) no 2_756
H1 H17 2.62(5) no 2_666
H1 H18 3.10(6) no 2_666
H2 C6 3.48(3) no 2_756
H2 C18 3.45(3) no 2_666
H2 H4 3.43(4) no 2_766
H2 H5 2.97(5) no 2_756
H2 H14 3.40(4) no 2_666
H2 H17 2.56(5) no 2_666
H2 H18 3.52(7) no 2_666
H3 O5 2.67(4) no 1_655
H3 O6 3.35(3) no 2_756
H3 H5 3.60(5) no 2_756
H3 H15 3.59(6) no 1_655
H3 H16 3.20(6) no 2_766
H3 H18 3.57(6) no 1_645
H3 H25 3.33(7) no 2_755
H4 O1 1.776(2) no 2_766
H4 O2 3.186(2) no 2_766
H4 C4 2.783(3) no 2_766
H4 C7 3.475(4) no 1_565
H4 C14 3.342(4) no 2_766
H4 C16 3.443(4) no 1_655
H4 H2 3.43(4) no 2_766
H4 H4 2.82971(5) no 2_766
H4 H6 2.54(4) no 1_565
H4 H13 3.31(3) no 2_766
H4 H14 2.50(4) no 1_655
H5 O1 2.86(4) no 2_756
H5 C1 3.05(4) no 2_756
H5 C2 3.04(4) no 2_756
H5 C3 3.04(4) no 2_756
H5 C4 3.07(4) no 2_756
H5 H1 2.61(5) no 2_756
H5 H2 2.97(5) no 2_756
H5 H3 3.60(5) no 2_756
H5 H5 3.58(6) no 2_756
H6 O1 2.58(4) no 2_756
H6 O2 3.03(4) no 1_545
H6 C4 3.39(4) no 2_756
H6 C16 3.49(3) no 1_645
H6 H4 2.54(4) no 1_545
H6 H13 3.46(5) no 1_545
H6 H14 2.74(5) no 1_645
H7 O3 2.98(4) no 2_755
H7 C20 3.25(4) no 1_655
H7 C21 3.13(4) no 1_655
H7 C22 3.59(4) no 2_755
H7 C23 3.17(4) no 2_755
H7 C24 3.21(4) no 2_755
H7 H19 2.78(6) no 1_655
H7 H20 2.36(5) no 1_655
H7 H21 3.40(5) no 2_755
H7 H22 3.43(5) no 2_755
H8 C22 2.95(3) no 2_755
H8 C23 2.90(3) no 2_755
H8 C25 2.94(3) no 2_755
H8 H19 2.82(5) no 1_655
H8 H21 2.75(5) no 2_755
H8 H23 2.81(5) no 2_755
H8 H25 2.81(7) no 2_755
H9 O2 3.50(5) no 1_545
H9 C16 3.25(5) no 1_645
H9 C17 3.22(5) no 1_645
H9 C25 3.01(5) no 2_745
H9 H14 3.05(6) no 1_645
H9 H15 3.05(5) no 1_645
H9 H23 2.82(7) no 2_745
H9 H24 2.55(8) no 2_745
H9 H25 2.96(7) no 2_745
H10 S1 3.42(5) no 2_755
H10 O3 3.17(5) no 2_755
H10 O4 2.88(5) no 2_755
H10 C25 3.31(4) no 2_745
H10 H23 3.15(6) no 2_745
H10 H24 2.60(7) no 2_745
H11 O3 3.08(5) no 2_755
H11 C16 3.34(5) no 1_645
H11 C17 3.24(5) no 1_645
H11 C21 3.59(6) no 1_655
H11 H14 3.57(6) no 1_645
H11 H15 3.38(5) no 1_645
H11 H20 2.77(7) no 1_655
H11 H24 2.84(9) no 2_745
H12 H23 3.53(5) no 2_755
H12 H24 3.57(6) no 1_565
H13 O2 3.40(3) no 2_766
H13 O6 2.97(4) no 1_565
H13 C19 3.15(3) no 1_565
H13 C20 3.24(3) no 1_565
H13 C21 3.59(3) no 1_565
H13 C24 3.44(4) no 1_565
H13 H4 3.31(3) no 2_766
H13 H6 3.46(5) no 1_565
H13 H19 3.55(5) no 1_565
H14 O1 3.19(4) no 2_666
H14 O2 2.84(4) no 1_455
H14 C7 3.06(3) no 1_465
H14 C8 3.44(3) no 1_465
H14 C11 3.49(4) no 1_465
H14 C15 3.51(3) no 2_666
H14 C16 3.44(4) no 2_666
H14 H2 3.40(4) no 2_666
H14 H4 2.50(4) no 1_455
H14 H6 2.74(5) no 1_465
H14 H9 3.05(6) no 1_465
H14 H11 3.57(6) no 1_465
H15 O2 3.31(4) no 1_455
H15 H3 3.59(6) no 1_455
H15 H9 3.05(5) no 1_465
H15 H11 3.38(5) no 1_465
H15 H16 3.52(6) no 2_666
H15 H17 2.95(5) no 2_666
H15 H25 3.04(7) no 2_655
H16 S2 3.46(5) no 1_565
H16 O2 3.36(4) no 2_766
H16 O5 3.14(5) no 2_666
H16 O6 2.59(5) no 1_565
H16 O6 3.52(4) no 2_666
H16 H3 3.20(6) no 2_766
H16 H15 3.52(6) no 2_666
H17 S2 3.36(4) no 2_666
H17 O5 3.15(4) no 2_666
H17 O6 3.28(4) no 2_666
H17 N1 3.30(4) no 2_666
H17 C1 2.93(4) no 2_666
H17 C16 3.46(4) no 2_666
H17 C17 3.06(4) no 2_666
H17 H1 2.62(5) no 2_666
H17 H2 2.56(5) no 2_666
H17 H15 2.95(5) no 2_666
H18 O5 3.58(6) no 1_565
H18 O6 3.52(7) no 1_565
H18 O6 3.57(6) no 2_666
H18 C5 3.31(5) no 1_465
H18 C6 3.21(6) no 1_465
H18 C7 3.26(6) no 1_465
H18 C8 3.43(6) no 1_465
H18 C9 3.52(6) no 1_465
H18 C10 3.43(6) no 1_465
H18 C20 3.50(6) no 1_565
H18 H1 3.10(6) no 2_666
H18 H2 3.52(7) no 2_666
H18 H3 3.57(6) no 1_465
H18 H19 2.92(7) no 1_565
H19 C9 2.86(5) no 1_455
H19 C10 2.91(4) no 1_455
H19 C18 3.56(4) no 1_545
H19 H7 2.78(6) no 1_455
H19 H8 2.82(5) no 1_455
H19 H13 3.55(5) no 1_545
H19 H18 2.92(7) no 1_545
H19 H25 3.39(7) no 2_655
H20 O3 2.57(4) no 2_655
H20 C8 3.52(4) no 1_455
H20 C9 2.96(3) no 1_455
H20 C11 3.47(4) no 1_455
H20 C20 3.52(3) no 2_655
H20 H7 2.36(5) no 1_455
H20 H11 2.77(7) no 1_455
H21 O4 2.83(4) no 2_755
H21 C10 3.38(4) no 2_755
H21 H7 3.40(5) no 2_755
H21 H8 2.75(5) no 2_755
H22 H7 3.43(5) no 2_755
H23 O4 2.95(4) no 2_755
H23 C11 3.43(4) no 2_745
H23 H8 2.81(5) no 2_755
H23 H9 2.82(7) no 2_745
H23 H10 3.15(6) no 2_745
H23 H12 3.53(5) no 2_755
H24 O3 3.42(6) no 2_655
H24 C11 2.87(6) no 2_745
H24 H9 2.55(8) no 2_745
H24 H10 2.60(7) no 2_745
H24 H11 2.84(9) no 2_745
H24 H12 3.57(6) no 1_545
H25 O3 2.98(6) no 2_655
H25 O5 2.99(5) no 2_655
H25 H3 3.33(7) no 2_755
H25 H8 2.81(7) no 2_755
H25 H9 2.96(7) no 2_745
H25 H15 3.04(7) no 2_655
H25 H19 3.39(7) no 2_655

loop_
_geom_hbond_atom_site_label_D
_geom_hbond_atom_site_label_H
_geom_hbond_atom_site_label_A
_geom_hbond_site_symmetry_A
_geom_hbond_distance_DA
_geom_hbond_distance_DH
_geom_hbond_distance_HA
_geom_hbond_angle_DHA
_geom_hbond_publ_flag
O2 H4 O1 2_766 2.680(3) 0.930 1.776(3) 163.14(16) no

loop_
_geom_torsion_atom_site_label_1
_geom_torsion_atom_site_label_2
_geom_torsion_atom_site_label_3
_geom_torsion_atom_site_label_4
_geom_torsion
_geom_torsion_publ_flag
O3 S1 N1 S2 -15.99(18) no
O3 S1 N1 C1 -172.74(14) no
O3 S1 C12 C13 -131.6(2) no
O3 S1 C12 C17 49.9(3) no
O4 S1 N1 S2 -144.34(15) no
O4 S1 N1 C1 58.91(18) no
O4 S1 C12 C13 1.7(3) no
O4 S1 C12 C17 -176.74(18) no
N1 S1 C12 C13 115.0(2) no
N1 S1 C12 C17 -63.5(3) no
C12 S1 N1 S2 101.39(18) no
C12 S1 N1 C1 -55.36(18) no
O5 S2 N1 S1 -48.04(19) no
O5 S2 N1 C1 107.89(16) no
O5 S2 C19 C20 -32.0(3) no
O5 S2 C19 C24 156.6(2) no
O6 S2 N1 S1 -176.38(15) no
O6 S2 N1 C1 -20.46(18) no
O6 S2 C19 C20 98.8(2) no
O6 S2 C19 C24 -72.6(3) no
N1 S2 C19 C20 -150.49(18) no
N1 S2 C19 C24 38.1(3) no
C19 S2 N1 S1 69.20(17) no
C19 S2 N1 C1 -134.88(16) no
S1 N1 C1 C2 -77.7(3) no
S2 N1 C1 C2 125.0(2) no
N1 C1 C2 C3 132.8(3) no
N1 C1 C2 C5 -48.6(4) no
C1 C2 C3 C4 -1.0(5) no
C1 C2 C5 C6 -54.7(4) no
C1 C2 C5 C10 124.1(3) no
C3 C2 C5 C6 124.0(3) no
C3 C2 C5 C10 -57.3(4) no
C5 C2 C3 C4 -179.6(3) no
C2 C3 C4 O1 14.8(5) no
C2 C3 C4 O2 -166.7(3) no
C2 C5 C6 C7 178.6(3) no
C2 C5 C10 C9 -176.4(3) no
C6 C5 C10 C9 2.4(5) no
C10 C5 C6 C7 -0.2(5) no
C5 C6 C7 C8 -1.0(6) no
C6 C7 C8 C9 -0.1(5) no
C6 C7 C8 C11 -177.5(3) no
C7 C8 C9 C10 2.3(5) no
C11 C8 C9 C10 179.7(4) no
C8 C9 C10 C5 -3.6(5) no
S1 C12 C13 C14 -179.18(19) no
S1 C12 C17 C16 178.57(19) no
C13 C12 C17 C16 0.1(5) no
C17 C12 C13 C14 -0.7(5) no
C12 C13 C14 C15 0.5(5) no
C13 C14 C15 C16 0.4(5) no
C13 C14 C15 C18 179.6(3) no
C14 C15 C16 C17 -1.1(5) no
C18 C15 C16 C17 179.7(3) no
C15 C16 C17 C12 0.8(5) no
S2 C19 C20 C21 -171.3(2) no
S2 C19 C24 C23 170.9(2) no
C20 C19 C24 C23 -0.2(5) no
C24 C19 C20 C21 0.3(5) no
C19 C20 C21 C22 1.1(5) no
C20 C21 C22 C23 -2.4(5) no
C20 C21 C22 C25 177.7(3) no
C21 C22 C23 C24 2.4(5) no
C25 C22 C23 C24 -177.6(3) no
C22 C23 C24 C19 -1.2(5) no
